data_4079955
loop_
_publ_author_name
'Vogt, Matthias'
'Rivada-Wheelaghan, Orestes'
'Iron, Mark A.'
'Leitus, Gregory'
'Diskin-Posner, Yael'
'Shimon, Linda J. W.'
'Ben-David, Yehoshoa'
'Milstein, David'

_publ_section_title
;
 Anionic Nickel(II) Complexes with Doubly Deprotonated PNP Pincer-Type
 Ligands and Their Reactivity toward CO2
;
_journal_issue 1
_journal_name_full Organometallics
_journal_page_first 300
_journal_paper_doi 10.1021/om3010838
_journal_volume 32
_journal_year 2013
_chemical_formula_moiety 'C20 H37 N Ni P2'
_chemical_formula_sum 'C20 H37 N Ni P2'
_chemical_formula_weight 412.16
_chemical_name_systematic
; 
 ? 
;
_space_group_IT_number 14
_symmetry_cell_setting monoclinic
_symmetry_space_group_name_Hall '-P 2ybc'
_symmetry_space_group_name_H-M 'P 1 21/c 1'
_atom_sites_solution_hydrogens geom
_atom_sites_solution_primary direct
_atom_sites_solution_secondary difmap
_audit_creation_method SHELXL-97
_cell_angle_alpha 90.00
_cell_angle_beta 106.252(2)
_cell_angle_gamma 90.00
_cell_formula_units_Z 8
_cell_length_a 11.0278(5)
_cell_length_b 13.6180(6)
_cell_length_c 30.0929(13)
_cell_measurement_reflns_used 67971
_cell_measurement_temperature 100(2)
_cell_measurement_theta_max 27.57
_cell_measurement_theta_min 2.1
_cell_volume 4338.7(3)
_computing_cell_refinement 'Bruker Apex2'
_computing_data_collection 'Bruker Apex2'
_computing_data_reduction 'Bruker Apex2'
_computing_molecular_graphics 'Bruker SHELXTL'
_computing_publication_material 'Bruker SHELXTL'
_computing_structure_refinement 'SHELXL-97 (Sheldrick, 1997)'
_computing_structure_solution 'SHELXS-97 (Sheldrick, 1990)'
_diffrn_ambient_temperature 100(2)
_diffrn_measured_fraction_theta_full 0.992
_diffrn_measured_fraction_theta_max 0.992
_diffrn_measurement_device_type 'Bruker KappaApexII CCD'
_diffrn_measurement_method 'phi and omega scans'
_diffrn_radiation_monochromator graphite
_diffrn_radiation_source 'fine-focus sealed tube'
_diffrn_radiation_type MoK\a
_diffrn_radiation_wavelength 0.71073
_diffrn_reflns_av_R_equivalents 0.0530
_diffrn_reflns_av_sigmaI/netI 0.0365
_diffrn_reflns_limit_h_max 14
_diffrn_reflns_limit_h_min -14
_diffrn_reflns_limit_k_max 17
_diffrn_reflns_limit_k_min -17
_diffrn_reflns_limit_l_max 38
_diffrn_reflns_limit_l_min -39
_diffrn_reflns_number 67963
_diffrn_reflns_theta_full 27.57
_diffrn_reflns_theta_max 27.57
_diffrn_reflns_theta_min 1.41
_exptl_absorpt_coefficient_mu 1.044
_exptl_absorpt_correction_T_max 0.9794
_exptl_absorpt_correction_T_min 0.9119
_exptl_absorpt_correction_type multi-scan
_exptl_absorpt_process_details 'Bruker Apex2'
_exptl_crystal_colour orange
_exptl_crystal_density_diffrn 1.262
_exptl_crystal_density_method 'not measured'
_exptl_crystal_description prism
_exptl_crystal_F_000 1776
_exptl_crystal_size_max 0.09
_exptl_crystal_size_mid 0.05
_exptl_crystal_size_min 0.02
_refine_diff_density_max 0.605
_refine_diff_density_min -0.396
_refine_diff_density_rms 0.069
_refine_ls_extinction_method none
_refine_ls_goodness_of_fit_ref 1.046
_refine_ls_hydrogen_treatment constr
_refine_ls_matrix_type full
_refine_ls_number_parameters 507
_refine_ls_number_reflns 9963
_refine_ls_number_restraints 0
_refine_ls_restrained_S_all 1.046
_refine_ls_R_factor_all 0.0502
_refine_ls_R_factor_gt 0.0348
_refine_ls_shift/su_max 0.001
_refine_ls_shift/su_mean 0.000
_refine_ls_structure_factor_coef Fsqd
_refine_ls_weighting_details 'calc w=1/[\s^2^(Fo^2^)+(0.0381P)^2^+1.6213P] where P=(Fo^2^+2Fc^2^)/3'
_refine_ls_weighting_scheme calc
_refine_ls_wR_factor_gt 0.0783
_refine_ls_wR_factor_ref 0.0850
_reflns_number_gt 7746
_reflns_number_total 9963
_reflns_threshold_expression >2sigma(I)
_cod_data_source_file om3010838_si_002.cif
_cod_data_source_block m1311_complex_7
_cod_depositor_comments
;
The following automatic conversions were performed:

'_symmetry_cell_setting' value 'Monoclinic' changed to 'monoclinic'
according to /home/saulius/struct/CIF-dictionaries/cif_core.dic
dictionary named 'cif_core.dic' version 2.4.2 from 2011-04-26.

Automatic conversion script
Id: cif_fix_values 1891 2012-01-12 08:04:46Z andrius 
;
_cod_original_sg_symbol_Hall -P2ybc
_cod_original_sg_symbol_H-M P2(1)/c
_cod_database_code 4079955

loop_
_symmetry_equiv_pos_as_xyz
'x, y, z'
'-x, y+1/2, -z+1/2'
'-x, -y, -z'
'x, -y-1/2, z-1/2'

loop_
_atom_site_label
_atom_site_type_symbol
_atom_site_fract_x
_atom_site_fract_y
_atom_site_fract_z
_atom_site_U_iso_or_equiv
_atom_site_adp_type
_atom_site_occupancy
_atom_site_symmetry_multiplicity
_atom_site_calc_flag
_atom_site_refinement_flags
Ni1 Ni 0.39842(2) 0.407346(18) 0.142413(8) 0.01625(7) Uani 1 1 d .
P1 P 0.20815(5) 0.34419(4) 0.124768(18) 0.01716(11) Uani 1 1 d .
P2 P 0.57685(5) 0.47981(4) 0.148724(17) 0.01614(11) Uani 1 1 d .
N1 N 0.32506(14) 0.51270(11) 0.09914(5) 0.0157(3) Uani 1 1 d .
C1 C 0.12852(18) 0.42574(14) 0.08104(7) 0.0198(4) Uani 1 1 d .
H1 H 0.0420 0.4176 0.0647 0.022(6) Uiso 1 1 d R
C2 C 0.20028(18) 0.50264(13) 0.07199(6) 0.0163(4) Uani 1 1 d .
C3 C 0.15200(18) 0.57382(14) 0.03598(7) 0.0189(4) Uani 1 1 d .
H3 H 0.0682 0.5675 0.0165 0.018(5) Uiso 1 1 d R
C4 C 0.22517(19) 0.65016(14) 0.02954(7) 0.0203(4) Uani 1 1 d .
H4 H 0.1927 0.6959 0.0053 0.020(5) Uiso 1 1 d R
C5 C 0.34849(19) 0.66131(14) 0.05861(7) 0.0205(4) Uani 1 1 d .
H5 H 0.3994 0.7153 0.0549 0.020(5) Uiso 1 1 d R
C6 C 0.39387(18) 0.59217(14) 0.09250(7) 0.0178(4) Uani 1 1 d .
C7 C 0.52364(18) 0.60124(14) 0.12539(7) 0.0210(4) Uani 1 1 d .
H7A H 0.5826 0.6281 0.1090 0.033(6) Uiso 1 1 d R
H7B H 0.5218 0.6466 0.1509 0.033(6) Uiso 1 1 d R
C8 C 0.11990(19) 0.34088(15) 0.16867(7) 0.0227(4) Uani 1 1 d .
H8 H 0.0283 0.3335 0.1519 0.026(6) Uiso 1 1 d R
C9 C 0.1567(2) 0.25567(16) 0.20296(8) 0.0283(5) Uani 1 1 d .
H9A H 0.1086 0.2600 0.2258 0.042(7) Uiso 1 1 d R
H9B H 0.1378 0.1932 0.1862 0.041(7) Uiso 1 1 d R
H9C H 0.2472 0.2592 0.2188 0.032(6) Uiso 1 1 d R
C10 C 0.1367(2) 0.43958(17) 0.19407(8) 0.0339(6) Uani 1 1 d .
H10A H 0.2251 0.4473 0.2122 0.058(9) Uiso 1 1 d R
H10B H 0.1133 0.4930 0.1715 0.033(6) Uiso 1 1 d R
H10C H 0.0824 0.4416 0.2149 0.054(8) Uiso 1 1 d R
C11 C 0.18951(19) 0.21877(14) 0.10026(7) 0.0217(4) Uani 1 1 d .
H11 H 0.2339 0.1721 0.1251 0.024(6) Uiso 1 1 d R
C12 C 0.0513(2) 0.18719(16) 0.08264(8) 0.0282(5) Uani 1 1 d .
H12A H 0.0464 0.1223 0.0682 0.041(7) Uiso 1 1 d R
H12B H 0.0142 0.1841 0.1086 0.035(7) Uiso 1 1 d R
H12C H 0.0046 0.2349 0.0598 0.041(7) Uiso 1 1 d R
C13 C 0.2528(2) 0.21346(17) 0.06136(8) 0.0311(5) Uani 1 1 d .
H13A H 0.2092 0.2575 0.0362 0.038(7) Uiso 1 1 d R
H13B H 0.3414 0.2335 0.0731 0.046(8) Uiso 1 1 d R
H13C H 0.2486 0.1460 0.0497 0.039(7) Uiso 1 1 d R
C14 C 0.69325(18) 0.50236(15) 0.20515(7) 0.0209(4) Uani 1 1 d .
H14 H 0.7320 0.4376 0.2168 0.023(6) Uiso 1 1 d R
C15 C 0.6266(2) 0.54014(17) 0.24023(7) 0.0295(5) Uani 1 1 d .
H15A H 0.5901 0.6049 0.2305 0.036(7) Uiso 1 1 d R
H15B H 0.5593 0.4944 0.2417 0.046(8) Uiso 1 1 d R
H15C H 0.6879 0.5452 0.2708 0.037(7) Uiso 1 1 d R
C16 C 0.80070(19) 0.57050(16) 0.20184(7) 0.0266(5) Uani 1 1 d .
H16A H 0.8625 0.5759 0.2323 0.032(6) Uiso 1 1 d R
H16B H 0.8419 0.5436 0.1796 0.034(7) Uiso 1 1 d R
H16C H 0.7665 0.6357 0.1915 0.036(7) Uiso 1 1 d R
C17 C 0.66881(18) 0.43336(15) 0.11066(7) 0.0200(4) Uani 1 1 d .
H17 H 0.7325 0.4844 0.1088 0.035(7) Uiso 1 1 d R
C18 C 0.5803(2) 0.41778(16) 0.06205(7) 0.0253(5) Uani 1 1 d .
H18A H 0.5176 0.3675 0.0631 0.023(6) Uiso 1 1 d R
H18B H 0.5371 0.4795 0.0506 0.027(6) Uiso 1 1 d R
H18C H 0.6294 0.3964 0.0412 0.032(6) Uiso 1 1 d R
C19 C 0.7393(2) 0.33856(16) 0.12917(8) 0.0278(5) Uani 1 1 d .
H19A H 0.7832 0.3145 0.1072 0.029(6) Uiso 1 1 d R
H19B H 0.8010 0.3516 0.1591 0.041(7) Uiso 1 1 d R
H19C H 0.6789 0.2889 0.1332 0.040(7) Uiso 1 1 d R
C20 C 0.47271(19) 0.30230(15) 0.18575(7) 0.0256(5) Uani 1 1 d .
H2C H 0.5648 0.3036 0.1920 0.052(8) Uiso 1 1 d R
H20A H 0.4503 0.3119 0.2147 0.057(9) Uiso 1 1 d R
H20B H 0.4403 0.2388 0.1722 0.062(9) Uiso 1 1 d R
Ni2 Ni 0.10798(2) 0.380529(18) 0.365893(8) 0.01624(7) Uani 1 1 d .
P3 P 0.29606(5) 0.44728(4) 0.387106(17) 0.01685(11) Uani 1 1 d .
P4 P -0.06931(5) 0.30567(4) 0.358549(17) 0.01646(11) Uani 1 1 d .
N2 N 0.18336(14) 0.27065(11) 0.40601(5) 0.0153(3) Uani 1 1 d .
C21 C 0.37718(18) 0.36157(14) 0.42809(7) 0.0178(4) Uani 1 1 d .
H21 H 0.4631 0.3701 0.4451 0.027(6) Uiso 1 1 d R
C22 C 0.30744(18) 0.28043(14) 0.43401(6) 0.0162(4) Uani 1 1 d .
C23 C 0.35592(18) 0.20498(14) 0.46784(7) 0.0191(4) Uani 1 1 d .
H23 H 0.4392 0.2108 0.4878 0.022(6) Uiso 1 1 d R
C24 C 0.28519(19) 0.12590(14) 0.47181(7) 0.0198(4) Uani 1 1 d .
H24 H 0.3186 0.0773 0.4946 0.023(6) Uiso 1 1 d R
C25 C 0.16201(19) 0.11602(14) 0.44210(7) 0.0205(4) Uani 1 1 d .
H25 H 0.1119 0.0602 0.4440 0.019(5) Uiso 1 1 d R
C26 C 0.11621(18) 0.18875(14) 0.41045(7) 0.0176(4) Uani 1 1 d .
C27 C -0.01412(18) 0.18175(14) 0.37717(7) 0.0212(4) Uani 1 1 d .
H27A H -0.0116 0.1415 0.3500 0.022(6) Uiso 1 1 d R
H27B H -0.0725 0.1500 0.3925 0.026(6) Uiso 1 1 d R
C28 C 0.38709(19) 0.46504(15) 0.34456(7) 0.0224(4) Uani 1 1 d .
H28 H 0.4767 0.4790 0.3622 0.036(7) Uiso 1 1 d R
C29 C 0.3857(2) 0.36916(16) 0.31804(8) 0.0335(5) Uani 1 1 d .
H29A H 0.4375 0.3766 0.2966 0.041(7) Uiso 1 1 d R
H29B H 0.4200 0.3161 0.3400 0.041(7) Uiso 1 1 d R
H29C H 0.2988 0.3533 0.3006 0.046(8) Uiso 1 1 d R
C30 C 0.3403(2) 0.55107(16) 0.31154(8) 0.0289(5) Uani 1 1 d .
H30A H 0.2534 0.5384 0.2930 0.041(7) Uiso 1 1 d R
H30B H 0.3428 0.6115 0.3295 0.035(7) Uiso 1 1 d R
H30C H 0.3947 0.5584 0.2910 0.039(7) Uiso 1 1 d R
C31 C 0.30491(19) 0.56774(14) 0.41628(7) 0.0227(4) Uani 1 1 d .
H31 H 0.2539 0.6157 0.3934 0.029(6) Uiso 1 1 d R
C32 C 0.4396(2) 0.60754(16) 0.43337(8) 0.0313(5) Uani 1 1 d .
H32A H 0.4922 0.5610 0.4553 0.034(7) Uiso 1 1 d R
H32B H 0.4743 0.6163 0.4070 0.041(7) Uiso 1 1 d R
H32C H 0.4387 0.6709 0.4488 0.037(7) Uiso 1 1 d R
C33 C 0.2453(2) 0.55981(17) 0.45629(8) 0.0309(5) Uani 1 1 d .
H33A H 0.2462 0.6244 0.4707 0.046(7) Uiso 1 1 d R
H33B H 0.1580 0.5369 0.4445 0.030(6) Uiso 1 1 d R
H33C H 0.2936 0.5131 0.4793 0.038(7) Uiso 1 1 d R
C34 C -0.15630(19) 0.34534(15) 0.39968(7) 0.0227(4) Uani 1 1 d .
H34 H -0.2166 0.2919 0.4019 0.026(6) Uiso 1 1 d R
C35 C -0.0638(2) 0.35987(17) 0.44774(7) 0.0292(5) Uani 1 1 d .
H35A H -0.1107 0.3780 0.4698 0.044(7) Uiso 1 1 d R
H35B H -0.0175 0.2987 0.4578 0.038(7) Uiso 1 1 d R
H35C H -0.0040 0.4123 0.4464 0.044(7) Uiso 1 1 d R
C36 C -0.2326(2) 0.43896(17) 0.38352(8) 0.0328(5) Uani 1 1 d .
H36A H -0.1759 0.4912 0.3791 0.044(8) Uiso 1 1 d R
H36B H -0.2968 0.4262 0.3542 0.034(7) Uiso 1 1 d R
H36C H -0.2738 0.4594 0.4069 0.044(7) Uiso 1 1 d R
C37 C -0.19064(18) 0.28843(15) 0.30287(7) 0.0210(4) Uani 1 1 d .
H37 H -0.2294 0.3541 0.2930 0.027(6) Uiso 1 1 d R
C38 C -0.1295(2) 0.25395(17) 0.26560(7) 0.0297(5) Uani 1 1 d .
H38A H -0.1941 0.2495 0.2357 0.037(7) Uiso 1 1 d R
H38B H -0.0644 0.3011 0.2632 0.045(8) Uiso 1 1 d R
H38C H -0.0909 0.1893 0.2740 0.036(7) Uiso 1 1 d R
C39 C -0.2975(2) 0.21919(16) 0.30625(8) 0.0277(5) Uani 1 1 d .
H39A H -0.2627 0.1539 0.3160 0.049(8) Uiso 1 1 d R
H39B H -0.3379 0.2450 0.3290 0.036(7) Uiso 1 1 d R
H39C H -0.3601 0.2144 0.2760 0.041(7) Uiso 1 1 d R
C40 C 0.03092(19) 0.48854(15) 0.32499(8) 0.0254(5) Uani 1 1 d .
H40A H -0.0594 0.4918 0.3227 0.055(8) Uiso 1 1 d R
H40B H 0.0716 0.5505 0.3376 0.049(8) Uiso 1 1 d R
H40C H 0.0420 0.4775 0.2942 0.053(8) Uiso 1 1 d R

loop_
_atom_site_aniso_label
_atom_site_aniso_U_11
_atom_site_aniso_U_22
_atom_site_aniso_U_33
_atom_site_aniso_U_23
_atom_site_aniso_U_13
_atom_site_aniso_U_12
Ni1 0.01310(13) 0.01584(13) 0.01883(14) 0.00300(9) 0.00286(10) -0.00036(9)
P1 0.0142(2) 0.0165(3) 0.0201(3) 0.00305(19) 0.0037(2) -0.00072(19)
P2 0.0140(2) 0.0164(2) 0.0174(3) -0.00061(18) 0.00332(19) -0.00140(19)
N1 0.0129(8) 0.0168(8) 0.0172(8) 0.0000(6) 0.0037(6) 0.0011(6)
C1 0.0139(10) 0.0218(10) 0.0214(10) 0.0050(8) 0.0012(8) 0.0009(8)
C2 0.0170(10) 0.0164(10) 0.0156(10) -0.0018(7) 0.0044(8) 0.0025(7)
C3 0.0172(10) 0.0217(10) 0.0170(10) 0.0010(8) 0.0037(8) 0.0038(8)
C4 0.0235(11) 0.0185(10) 0.0193(10) 0.0054(8) 0.0067(8) 0.0062(8)
C5 0.0214(11) 0.0170(10) 0.0250(11) 0.0027(8) 0.0097(9) 0.0011(8)
C6 0.0181(10) 0.0157(10) 0.0208(10) -0.0011(7) 0.0076(8) 0.0012(7)
C7 0.0202(11) 0.0172(10) 0.0244(11) 0.0014(8) 0.0043(8) -0.0022(8)
C8 0.0193(11) 0.0253(11) 0.0245(11) 0.0040(8) 0.0081(9) 0.0026(8)
C9 0.0312(13) 0.0275(12) 0.0278(12) 0.0049(9) 0.0109(10) -0.0013(9)
C10 0.0450(15) 0.0289(13) 0.0303(13) 0.0030(10) 0.0146(11) 0.0116(11)
C11 0.0207(11) 0.0194(10) 0.0238(11) 0.0023(8) 0.0043(8) -0.0004(8)
C12 0.0253(12) 0.0276(12) 0.0292(12) -0.0012(9) 0.0032(9) -0.0060(9)
C13 0.0325(13) 0.0278(12) 0.0354(13) -0.0067(10) 0.0136(10) 0.0018(10)
C14 0.0193(10) 0.0226(11) 0.0187(10) -0.0010(8) 0.0020(8) -0.0018(8)
C15 0.0305(12) 0.0363(13) 0.0218(12) -0.0077(9) 0.0074(9) -0.0036(10)
C16 0.0215(11) 0.0308(12) 0.0250(12) -0.0042(9) 0.0025(9) -0.0065(9)
C17 0.0170(10) 0.0223(11) 0.0211(10) -0.0024(8) 0.0059(8) -0.0034(8)
C18 0.0269(12) 0.0273(12) 0.0217(11) -0.0047(8) 0.0070(9) -0.0053(9)
C19 0.0261(12) 0.0294(12) 0.0293(12) -0.0031(9) 0.0102(10) 0.0036(9)
C20 0.0181(11) 0.0271(12) 0.0292(12) 0.0105(9) 0.0029(9) 0.0004(9)
Ni2 0.01346(13) 0.01573(13) 0.01866(14) 0.00214(9) 0.00304(10) -0.00015(9)
P3 0.0147(2) 0.0156(3) 0.0196(3) 0.00104(19) 0.0038(2) -0.00065(19)
P4 0.0144(2) 0.0162(3) 0.0184(3) 0.00036(19) 0.00390(19) -0.00067(19)
N2 0.0141(8) 0.0148(8) 0.0172(8) 0.0011(6) 0.0045(6) 0.0003(6)
C21 0.0140(10) 0.0190(10) 0.0187(10) 0.0013(7) 0.0015(8) 0.0012(7)
C22 0.0168(10) 0.0188(10) 0.0141(9) -0.0009(7) 0.0060(7) 0.0030(8)
C23 0.0175(10) 0.0228(11) 0.0172(10) 0.0013(8) 0.0051(8) 0.0039(8)
C24 0.0237(11) 0.0196(10) 0.0173(10) 0.0029(8) 0.0078(8) 0.0051(8)
C25 0.0208(11) 0.0175(10) 0.0242(11) 0.0013(8) 0.0081(8) -0.0008(8)
C26 0.0173(10) 0.0165(10) 0.0194(10) 0.0002(7) 0.0060(8) 0.0014(8)
C27 0.0199(11) 0.0188(10) 0.0238(11) 0.0025(8) 0.0044(8) -0.0019(8)
C28 0.0208(11) 0.0236(11) 0.0240(11) 0.0032(8) 0.0081(8) -0.0021(8)
C29 0.0468(16) 0.0284(13) 0.0300(13) 0.0007(10) 0.0184(11) 0.0076(11)
C30 0.0342(13) 0.0263(12) 0.0281(12) 0.0056(9) 0.0118(10) -0.0027(9)
C31 0.0233(11) 0.0170(10) 0.0264(11) -0.0009(8) 0.0047(9) 0.0003(8)
C32 0.0306(13) 0.0276(12) 0.0320(13) -0.0060(9) 0.0023(10) -0.0080(10)
C33 0.0323(13) 0.0303(13) 0.0330(13) -0.0052(10) 0.0137(10) 0.0033(10)
C34 0.0202(11) 0.0256(11) 0.0246(11) -0.0020(8) 0.0097(9) -0.0030(8)
C35 0.0311(12) 0.0350(13) 0.0240(12) -0.0039(9) 0.0118(10) -0.0032(10)
C36 0.0309(13) 0.0348(13) 0.0354(14) -0.0046(10) 0.0136(11) 0.0094(10)
C37 0.0185(10) 0.0229(11) 0.0196(10) 0.0015(8) 0.0022(8) -0.0005(8)
C38 0.0294(12) 0.0377(14) 0.0202(11) -0.0017(9) 0.0040(9) -0.0018(10)
C39 0.0196(11) 0.0325(13) 0.0281(12) -0.0001(9) 0.0018(9) -0.0059(9)
C40 0.0194(11) 0.0252(11) 0.0295(12) 0.0064(9) 0.0033(9) 0.0011(9)

loop_
_atom_type_symbol
_atom_type_description
_atom_type_scat_dispersion_real
_atom_type_scat_dispersion_imag
_atom_type_scat_source
C C 0.0033 0.0016 'International Tables Vol C Tables 4.2.6.8 and 6.1.1.4'
H H 0.0000 0.0000 'International Tables Vol C Tables 4.2.6.8 and 6.1.1.4'
N N 0.0061 0.0033 'International Tables Vol C Tables 4.2.6.8 and 6.1.1.4'
P P 0.1023 0.0942 'International Tables Vol C Tables 4.2.6.8 and 6.1.1.4'
Ni Ni 0.3393 1.1124 'International Tables Vol C Tables 4.2.6.8 and 6.1.1.4'

loop_
_geom_angle_atom_site_label_1
_geom_angle_atom_site_label_2
_geom_angle_atom_site_label_3
_geom_angle
N1 Ni1 C20 179.69(8)
N1 Ni1 P2 85.43(5)
C20 Ni1 P2 94.26(6)
N1 Ni1 P1 86.38(5)
C20 Ni1 P1 93.93(6)
P2 Ni1 P1 170.73(2)
C1 P1 C8 107.33(9)
C1 P1 C11 107.97(9)
C8 P1 C11 103.92(9)
C1 P1 Ni1 100.22(7)
C8 P1 Ni1 119.78(7)
C11 P1 Ni1 116.83(7)
C7 P2 C17 104.20(9)
C7 P2 C14 105.59(9)
C17 P2 C14 105.50(9)
C7 P2 Ni1 101.12(7)
C17 P2 Ni1 115.77(7)
C14 P2 Ni1 122.58(7)
C6 N1 C2 119.21(16)
C6 N1 Ni1 122.34(13)
C2 N1 Ni1 118.31(12)
C2 C1 P1 115.58(15)
C2 C1 H1 122.2
P1 C1 H1 122.2
C1 C2 N1 118.87(17)
C1 C2 C3 123.07(18)
N1 C2 C3 118.06(17)
C4 C3 C2 120.76(18)
C4 C3 H3 119.6
C2 C3 H3 119.6
C3 C4 C5 120.18(18)
C3 C4 H4 119.9
C5 C4 H4 119.9
C6 C5 C4 118.41(18)
C6 C5 H5 120.8
C4 C5 H5 120.8
N1 C6 C5 123.25(18)
N1 C6 C7 115.75(16)
C5 C6 C7 120.99(18)
C6 C7 P2 108.87(13)
C6 C7 H7A 109.9
P2 C7 H7A 109.9
C6 C7 H7B 109.9
P2 C7 H7B 109.9
H7A C7 H7B 108.3
C9 C8 C10 110.90(18)
C9 C8 P1 114.04(14)
C10 C8 P1 108.73(15)
C9 C8 H8 107.6
C10 C8 H8 107.6
P1 C8 H8 107.6
C8 C9 H9A 109.5
C8 C9 H9B 109.5
H9A C9 H9B 109.5
C8 C9 H9C 109.5
H9A C9 H9C 109.5
H9B C9 H9C 109.5
C8 C10 H10A 109.5
C8 C10 H10B 109.5
H10A C10 H10B 109.5
C8 C10 H10C 109.5
H10A C10 H10C 109.5
H10B C10 H10C 109.5
C13 C11 C12 110.30(18)
C13 C11 P1 109.07(14)
C12 C11 P1 112.77(14)
C13 C11 H11 108.2
C12 C11 H11 108.2
P1 C11 H11 108.2
C11 C12 H12A 109.5
C11 C12 H12B 109.5
H12A C12 H12B 109.5
C11 C12 H12C 109.5
H12A C12 H12C 109.5
H12B C12 H12C 109.5
C11 C13 H13A 109.5
C11 C13 H13B 109.5
H13A C13 H13B 109.5
C11 C13 H13C 109.5
H13A C13 H13C 109.5
H13B C13 H13C 109.5
C16 C14 C15 111.73(17)
C16 C14 P2 113.15(14)
C15 C14 P2 110.20(14)
C16 C14 H14 107.1
C15 C14 H14 107.2
P2 C14 H14 107.1
C14 C15 H15A 109.5
C14 C15 H15B 109.5
H15A C15 H15B 109.5
C14 C15 H15C 109.5
H15A C15 H15C 109.5
H15B C15 H15C 109.5
C14 C16 H16A 109.5
C14 C16 H16B 109.5
H16A C16 H16B 109.5
C14 C16 H16C 109.5
H16A C16 H16C 109.5
H16B C16 H16C 109.5
C19 C17 C18 110.78(17)
C19 C17 P2 112.07(14)
C18 C17 P2 109.10(14)
C19 C17 H17 108.3
C18 C17 H17 108.3
P2 C17 H17 108.3
C17 C18 H18A 109.5
C17 C18 H18B 109.5
H18A C18 H18B 109.5
C17 C18 H18C 109.5
H18A C18 H18C 109.5
H18B C18 H18C 109.5
C17 C19 H19A 109.5
C17 C19 H19B 109.5
H19A C19 H19B 109.5
C17 C19 H19C 109.5
H19A C19 H19C 109.5
H19B C19 H19C 109.5
Ni1 C20 H2C 109.5
Ni1 C20 H20A 109.5
H2C C20 H20A 109.5
Ni1 C20 H20B 109.5
H2C C20 H20B 109.5
H20A C20 H20B 109.5
C40 Ni2 N2 178.94(8)
C40 Ni2 P4 93.97(6)
N2 Ni2 P4 85.31(5)
C40 Ni2 P3 94.63(6)
N2 Ni2 P3 86.18(5)
P4 Ni2 P3 169.06(2)
C21 P3 C31 107.95(9)
C21 P3 C28 107.77(9)
C31 P3 C28 104.22(9)
C21 P3 Ni2 100.61(7)
C31 P3 Ni2 115.23(7)
C28 P3 Ni2 120.37(7)
C27 P4 C37 104.82(9)
C27 P4 C34 104.80(10)
C37 P4 C34 105.39(9)
C27 P4 Ni2 100.96(7)
C37 P4 Ni2 123.98(7)
C34 P4 Ni2 114.74(7)
C26 N2 C22 118.99(16)
C26 N2 Ni2 122.46(12)
C22 N2 Ni2 118.32(12)
C22 C21 P3 115.43(14)
C22 C21 H21 122.3
P3 C21 H21 122.3
C21 C22 N2 118.89(17)
C21 C22 C23 123.38(18)
N2 C22 C23 117.73(17)
C24 C23 C22 121.38(18)
C24 C23 H23 119.3
C22 C23 H23 119.3
C23 C24 C25 119.80(18)
C23 C24 H24 120.1
C25 C24 H24 120.1
C26 C25 C24 118.37(18)
C26 C25 H25 120.8
C24 C25 H25 120.8
N2 C26 C25 123.67(18)
N2 C26 C27 115.39(16)
C25 C26 C27 120.94(18)
C26 C27 P4 108.61(13)
C26 C27 H27A 110.0
P4 C27 H27A 110.0
C26 C27 H27B 110.0
P4 C27 H27B 110.0
H27A C27 H27B 108.4
C29 C28 C30 111.29(18)
C29 C28 P3 108.76(14)
C30 C28 P3 113.56(15)
C29 C28 H28 107.7
C30 C28 H28 107.7
P3 C28 H28 107.7
C28 C29 H29A 109.5
C28 C29 H29B 109.5
H29A C29 H29B 109.5
C28 C29 H29C 109.5
H29A C29 H29C 109.5
H29B C29 H29C 109.5
C28 C30 H30A 109.5
C28 C30 H30B 109.5
H30A C30 H30B 109.5
C28 C30 H30C 109.5
H30A C30 H30C 109.5
H30B C30 H30C 109.5
C33 C31 C32 110.57(18)
C33 C31 P3 109.51(14)
C32 C31 P3 113.03(15)
C33 C31 H31 107.8
C32 C31 H31 107.9
P3 C31 H31 107.8
C31 C32 H32A 109.5
C31 C32 H32B 109.5
H32A C32 H32B 109.5
C31 C32 H32C 109.5
H32A C32 H32C 109.5
H32B C32 H32C 109.5
C31 C33 H33A 109.5
C31 C33 H33B 109.5
H33A C33 H33B 109.5
C31 C33 H33C 109.5
H33A C33 H33C 109.5
H33B C33 H33C 109.5
C36 C34 C35 110.73(18)
C36 C34 P4 111.92(15)
C35 C34 P4 109.71(14)
C36 C34 H34 108.1
C35 C34 H34 108.1
P4 C34 H34 108.1
C34 C35 H35A 109.5
C34 C35 H35B 109.5
H35A C35 H35B 109.5
C34 C35 H35C 109.5
H35A C35 H35C 109.5
H35B C35 H35C 109.5
C34 C36 H36A 109.5
C34 C36 H36B 109.5
H36A C36 H36B 109.5
C34 C36 H36C 109.5
H36A C36 H36C 109.5
H36B C36 H36C 109.5
C39 C37 C38 111.29(17)
C39 C37 P4 113.18(14)
C38 C37 P4 110.32(14)
C39 C37 H37 107.2
C38 C37 H37 107.3
P4 C37 H37 107.2
C37 C38 H38A 109.5
C37 C38 H38B 109.5
H38A C38 H38B 109.5
C37 C38 H38C 109.5
H38A C38 H38C 109.5
H38B C38 H38C 109.5
C37 C39 H39A 109.5
C37 C39 H39B 109.5
H39A C39 H39B 109.5
C37 C39 H39C 109.5
H39A C39 H39C 109.5
H39B C39 H39C 109.5
Ni2 C40 H40A 109.5
Ni2 C40 H40B 109.5
H40A C40 H40B 109.5
Ni2 C40 H40C 109.5
H40A C40 H40C 109.5
H40B C40 H40C 109.5

loop_
_geom_bond_atom_site_label_1
_geom_bond_atom_site_label_2
_geom_bond_distance
Ni1 N1 1.9542(16)
Ni1 C20 1.9545(19)
Ni1 P2 2.1617(5)
Ni1 P1 2.1910(6)
P1 C1 1.7576(19)
P1 C8 1.848(2)
P1 C11 1.849(2)
P2 C7 1.828(2)
P2 C17 1.841(2)
P2 C14 1.845(2)
N1 C6 1.368(2)
N1 C2 1.397(2)
C1 C2 1.385(3)
C1 H1 0.9499
C2 C3 1.440(3)
C3 C4 1.363(3)
C3 H3 0.9500
C4 C5 1.404(3)
C4 H4 0.9501
C5 C6 1.375(3)
C5 H5 0.9499
C6 C7 1.500(3)
C7 H7A 0.9901
C7 H7B 0.9899
C8 C9 1.530(3)
C8 C10 1.532(3)
C8 H8 1.0000
C9 H9A 0.9800
C9 H9B 0.9802
C9 H9C 0.9800
C10 H10A 0.9800
C10 H10B 0.9800
C10 H10C 0.9800
C11 C13 1.523(3)
C11 C12 1.529(3)
C11 H11 0.9999
C12 H12A 0.9801
C12 H12B 0.9799
C12 H12C 0.9800
C13 H13A 0.9801
C13 H13B 0.9800
C13 H13C 0.9800
C14 C16 1.530(3)
C14 C15 1.534(3)
C14 H14 0.9998
C15 H15A 0.9800
C15 H15B 0.9800
C15 H15C 0.9800
C16 H16A 0.9800
C16 H16B 0.9799
C16 H16C 0.9800
C17 C19 1.529(3)
C17 C18 1.529(3)
C17 H17 1.0000
C18 H18A 0.9799
C18 H18B 0.9800
C18 H18C 0.9801
C19 H19A 0.9800
C19 H19B 0.9801
C19 H19C 0.9800
C20 H2C 0.9800
C20 H20A 0.9801
C20 H20B 0.9801
Ni2 C40 1.953(2)
Ni2 N2 1.9558(15)
Ni2 P4 2.1607(6)
Ni2 P3 2.1897(6)
P3 C21 1.7510(19)
P3 C31 1.850(2)
P3 C28 1.851(2)
P4 C27 1.828(2)
P4 C37 1.843(2)
P4 C34 1.846(2)
N2 C26 1.366(2)
N2 C22 1.398(2)
C21 C22 1.386(3)
C21 H21 0.9501
C22 C23 1.440(3)
C23 C24 1.354(3)
C23 H23 0.9499
C24 C25 1.408(3)
C24 H24 0.9500
C25 C26 1.369(3)
C25 H25 0.9500
C26 C27 1.507(3)
C27 H27A 0.9901
C27 H27B 0.9900
C28 C29 1.528(3)
C28 C30 1.529(3)
C28 H28 1.0000
C29 H29A 0.9800
C29 H29B 0.9800
C29 H29C 0.9800
C30 H30A 0.9799
C30 H30B 0.9800
C30 H30C 0.9800
C31 C33 1.528(3)
C31 C32 1.529(3)
C31 H31 1.0001
C32 H32A 0.9800
C32 H32B 0.9800
C32 H32C 0.9801
C33 H33A 0.9801
C33 H33B 0.9800
C33 H33C 0.9800
C34 C36 1.530(3)
C34 C35 1.532(3)
C34 H34 1.0000
C35 H35A 0.9799
C35 H35B 0.9800
C35 H35C 0.9801
C36 H36A 0.9800
C36 H36B 0.9799
C36 H36C 0.9800
C37 C39 1.535(3)
C37 C38 1.536(3)
C37 H37 1.0001
C38 H38A 0.9801
C38 H38B 0.9800
C38 H38C 0.9799
C39 H39A 0.9800
C39 H39B 0.9800
C39 H39C 0.9799
C40 H40A 0.9800
C40 H40B 0.9800
C40 H40C 0.9802

loop_
_geom_torsion_atom_site_label_1
_geom_torsion_atom_site_label_2
_geom_torsion_atom_site_label_3
_geom_torsion_atom_site_label_4
_geom_torsion
N1 Ni1 P1 C1 4.97(8)
C20 Ni1 P1 C1 -175.01(10)
N1 Ni1 P1 C8 -111.90(9)
C20 Ni1 P1 C8 68.12(10)
N1 Ni1 P1 C11 121.23(9)
C20 Ni1 P1 C11 -58.75(10)
N1 Ni1 P2 C7 17.41(8)
C20 Ni1 P2 C7 -162.58(10)
N1 Ni1 P2 C17 -94.46(9)
C20 Ni1 P2 C17 85.55(10)
N1 Ni1 P2 C14 134.19(9)
C20 Ni1 P2 C14 -45.80(11)
P2 Ni1 N1 C6 -7.95(14)
P1 Ni1 N1 C6 176.40(15)
P2 Ni1 N1 C2 167.74(13)
P1 Ni1 N1 C2 -7.92(13)
C8 P1 C1 C2 123.46(16)
C11 P1 C1 C2 -125.06(16)
Ni1 P1 C1 C2 -2.33(16)
P1 C1 C2 N1 -3.4(2)
P1 C1 C2 C3 177.19(15)
C6 N1 C2 C1 -175.61(17)
Ni1 N1 C2 C1 8.6(2)
C6 N1 C2 C3 3.9(3)
Ni1 N1 C2 C3 -171.97(13)
C1 C2 C3 C4 177.68(19)
N1 C2 C3 C4 -1.8(3)
C2 C3 C4 C5 -1.1(3)
C3 C4 C5 C6 1.8(3)
C2 N1 C6 C5 -3.3(3)
Ni1 N1 C6 C5 172.38(15)
C2 N1 C6 C7 175.67(16)
Ni1 N1 C6 C7 -8.7(2)
C4 C5 C6 N1 0.4(3)
C4 C5 C6 C7 -178.51(18)
N1 C6 C7 P2 23.7(2)
C5 C6 C7 P2 -157.38(16)
C17 P2 C7 C6 94.49(15)
C14 P2 C7 C6 -154.61(14)
Ni1 P2 C7 C6 -25.96(15)
C1 P1 C8 C9 165.83(15)
C11 P1 C8 C9 51.60(17)
Ni1 P1 C8 C9 -81.06(16)
C1 P1 C8 C10 -69.86(16)
C11 P1 C8 C10 175.91(15)
Ni1 P1 C8 C10 43.25(16)
C1 P1 C11 C13 63.17(16)
C8 P1 C11 C13 176.94(14)
Ni1 P1 C11 C13 -48.73(16)
C1 P1 C11 C12 -59.73(17)
C8 P1 C11 C12 54.04(17)
Ni1 P1 C11 C12 -171.64(12)
C7 P2 C14 C16 -55.00(17)
C17 P2 C14 C16 54.98(17)
Ni1 P2 C14 C16 -169.57(12)
C7 P2 C14 C15 70.90(16)
C17 P2 C14 C15 -179.13(15)
Ni1 P2 C14 C15 -43.68(17)
C7 P2 C17 C19 170.94(14)
C14 P2 C17 C19 59.97(16)
Ni1 P2 C17 C19 -79.00(15)
C7 P2 C17 C18 -65.99(15)
C14 P2 C17 C18 -176.96(14)
Ni1 P2 C17 C18 44.06(15)
C40 Ni2 P3 C21 176.05(10)
N2 Ni2 P3 C21 -4.64(8)
P4 Ni2 P3 C21 34.36(14)
C40 Ni2 P3 C31 60.27(10)
N2 Ni2 P3 C31 -120.42(9)
P4 Ni2 P3 C31 -81.41(14)
C40 Ni2 P3 C28 -65.94(10)
N2 Ni2 P3 C28 113.37(9)
P4 Ni2 P3 C28 152.37(13)
C40 Ni2 P4 C27 160.64(10)
N2 Ni2 P4 C27 -18.58(8)
P3 Ni2 P4 C27 -57.63(14)
C40 Ni2 P4 C37 44.23(11)
N2 Ni2 P4 C37 -134.99(9)
P3 Ni2 P4 C37 -174.04(13)
C40 Ni2 P4 C34 -87.29(10)
N2 Ni2 P4 C34 93.49(9)
P3 Ni2 P4 C34 54.44(15)
P4 Ni2 N2 C26 8.72(14)
P3 Ni2 N2 C26 -178.16(15)
P4 Ni2 N2 C22 -165.71(13)
P3 Ni2 N2 C22 7.41(13)
C31 P3 C21 C22 123.24(15)
C28 P3 C21 C22 -124.74(15)
Ni2 P3 C21 C22 2.14(16)
P3 C21 C22 N2 3.2(2)
P3 C21 C22 C23 -176.56(15)
C26 N2 C22 C21 177.31(17)
Ni2 N2 C22 C21 -8.1(2)
C26 N2 C22 C23 -2.9(3)
Ni2 N2 C22 C23 171.73(13)
C21 C22 C23 C24 -178.68(19)
N2 C22 C23 C24 1.5(3)
C22 C23 C24 C25 0.7(3)
C23 C24 C25 C26 -1.5(3)
C22 N2 C26 C25 2.2(3)
Ni2 N2 C26 C25 -172.19(15)
C22 N2 C26 C27 -176.85(16)
Ni2 N2 C26 C27 8.8(2)
C24 C25 C26 N2 0.0(3)
C24 C25 C26 C27 179.02(18)
N2 C26 C27 P4 -24.7(2)
C25 C26 C27 P4 156.17(16)
C37 P4 C27 C26 157.26(14)
C34 P4 C27 C26 -92.02(15)
Ni2 P4 C27 C26 27.46(14)
C21 P3 C28 C29 65.67(17)
C31 P3 C28 C29 -179.81(15)
Ni2 P3 C28 C29 -48.66(17)
C21 P3 C28 C30 -169.83(15)
C31 P3 C28 C30 -55.31(17)
Ni2 P3 C28 C30 75.85(16)
C21 P3 C31 C33 -59.34(17)
C28 P3 C31 C33 -173.73(14)
Ni2 P3 C31 C33 52.17(16)
C21 P3 C31 C32 64.42(17)
C28 P3 C31 C32 -49.97(17)
Ni2 P3 C31 C32 175.93(13)
C27 P4 C34 C36 -168.13(15)
C37 P4 C34 C36 -57.81(17)
Ni2 P4 C34 C36 82.10(16)
C27 P4 C34 C35 68.54(16)
C37 P4 C34 C35 178.85(14)
Ni2 P4 C34 C35 -41.23(16)
C27 P4 C37 C39 56.37(17)
C34 P4 C37 C39 -53.94(17)
Ni2 P4 C37 C39 170.92(12)
C27 P4 C37 C38 -69.07(16)
C34 P4 C37 C38 -179.37(15)
Ni2 P4 C37 C38 45.48(17)
